data_1515410
loop_
_publ_author_name
'Cui, Daoping'
'Li, Yueqing'
'Lian, Mingming'
'Yang, Feng'
'Meng, Qingwei'

_publ_section_title
;
 Development of a simple and stability-indicating RP-HPLC method for
 determining olanzapine and related impurities generated in the
 preparative process.
;
_journal_issue 15
_journal_name_full 'The Analyst'
_journal_page_first 3149
_journal_page_last 3156
_journal_paper_doi 10.1039/c1an15155j
_journal_volume 136
_journal_year 2011
_chemical_formula_moiety 'C12 H10 N2 O S'
_chemical_formula_sum 'C12 H10 N2 O S'
_chemical_formula_weight 230.28
_chemical_name_systematic
;
?
;
_space_group_IT_number 14
_symmetry_cell_setting monoclinic
_symmetry_space_group_name_Hall '-P 2yn'
_symmetry_space_group_name_H-M 'P 1 21/n 1'
_atom_sites_solution_hydrogens geom
_atom_sites_solution_primary direct
_atom_sites_solution_secondary difmap
_audit_creation_method SHELXL-97
_audit_update_record
;
2011-01-22 # Formatted by publCIF
;
_cell_angle_alpha 90.00
_cell_angle_beta 111.067(6)
_cell_angle_gamma 90.00
_cell_formula_units_Z 16
_cell_length_a 20.459(11)
_cell_length_b 9.635(5)
_cell_length_c 23.657(12)
_cell_measurement_temperature 298(2)
_cell_measurement_theta_max 26.71
_cell_measurement_theta_min 2.27
_cell_volume 4352(4)
_computing_cell_refinement 'SAINT-Plus (Bruker, 2001)'
_computing_data_collection 'SMART APEX2 (Bruker, 2005)'
_computing_data_reduction 'SAINT-Plus (Bruker, 2001)'
_computing_molecular_graphics 'SHELXTL (Sheldrick, 2008)'
_computing_publication_material 'SHELXTL (Sheldrick, 2008)'
_computing_structure_refinement 'SHELXL-97 (Sheldrick, 2008)'
_computing_structure_solution 'SHELXS-97 (Sheldrick, 2008)'
_diffrn_ambient_temperature 298(2)
_diffrn_measured_fraction_theta_full 0.969
_diffrn_measured_fraction_theta_max 0.969
_diffrn_measurement_device_type 'Bruker SMART APEX CCD'
_diffrn_measurement_method 'phi and omega scans'
_diffrn_radiation_monochromator graphite
_diffrn_radiation_source 'fine-focus sealed tube'
_diffrn_radiation_type MoK\a
_diffrn_radiation_wavelength 0.71073
_diffrn_reflns_av_R_equivalents 0.0497
_diffrn_reflns_av_sigmaI/netI 0.0641
_diffrn_reflns_limit_h_max 26
_diffrn_reflns_limit_h_min -26
_diffrn_reflns_limit_k_max 12
_diffrn_reflns_limit_k_min -7
_diffrn_reflns_limit_l_max 25
_diffrn_reflns_limit_l_min -30
_diffrn_reflns_number 23289
_diffrn_reflns_theta_full 27.39
_diffrn_reflns_theta_max 27.39
_diffrn_reflns_theta_min 1.84
_exptl_absorpt_coefficient_mu 0.275
_exptl_absorpt_correction_type none
_exptl_crystal_colour white
_exptl_crystal_density_diffrn 1.406
_exptl_crystal_density_method 'not measured'
_exptl_crystal_description needle
_exptl_crystal_F_000 1920
_exptl_crystal_size_max 0.30
_exptl_crystal_size_mid 0.16
_exptl_crystal_size_min 0.11
_refine_diff_density_max 0.389
_refine_diff_density_min -0.707
_refine_diff_density_rms 0.077
_refine_ls_extinction_method none
_refine_ls_goodness_of_fit_ref 1.007
_refine_ls_hydrogen_treatment constr
_refine_ls_matrix_type full
_refine_ls_number_parameters 577
_refine_ls_number_reflns 9592
_refine_ls_number_restraints 0
_refine_ls_restrained_S_all 1.007
_refine_ls_R_factor_all 0.1111
_refine_ls_R_factor_gt 0.0632
_refine_ls_shift/su_max 0.002
_refine_ls_shift/su_mean 0.000
_refine_ls_structure_factor_coef Fsqd
_refine_ls_weighting_details 'calc w=1/[\s^2^(Fo^2^)+(0.1064P)^2^+0.0000P] where P=(Fo^2^+2Fc^2^)/3'
_refine_ls_weighting_scheme calc
_refine_ls_wR_factor_gt 0.1616
_refine_ls_wR_factor_ref 0.1982
_reflns_number_gt 5305
_reflns_number_total 9592
_reflns_threshold_expression >2sigma(I)
_cod_data_source_file c1an15155j.txt
_cod_data_source_block p
_cod_original_sg_symbol_H-M P21/n
_cod_database_code 1515410

loop_
_symmetry_equiv_pos_as_xyz
'x, y, z'
'-x+1/2, y+1/2, -z+1/2'
'-x, -y, -z'
'x-1/2, -y-1/2, z-1/2'

loop_
_atom_site_label
_atom_site_type_symbol
_atom_site_fract_x
_atom_site_fract_y
_atom_site_fract_z
_atom_site_U_iso_or_equiv
_atom_site_adp_type
_atom_site_occupancy
_atom_site_symmetry_multiplicity
_atom_site_calc_flag
_atom_site_refinement_flags
S1 S 0.59800(5) 0.56901(8) 0.22074(3) 0.0528(2) Uani 1 1 d .
S4 S 0.44895(4) 0.29818(9) 0.29682(3) 0.0436(2) Uani 1 1 d .
O1 O 0.52039(10) 0.2539(2) 0.08870(8) 0.0477(5) Uani 1 1 d .
O4 O 0.47929(10) 0.4863(2) 0.41627(8) 0.0448(5) Uani 1 1 d .
N3 N 0.60523(12) 0.4277(2) 0.12298(9) 0.0369(5) Uani 1 1 d .
N1 N 0.56367(12) 0.3778(2) 0.02535(9) 0.0392(6) Uani 1 1 d .
H1A H 0.5401 0.3403 -0.0089 0.047 Uiso 1 1 calc R
N11 N 0.43782(11) 0.3651(2) 0.48167(9) 0.0361(6) Uani 1 1 d .
H11A H 0.4634 0.4008 0.5158 0.043 Uiso 1 1 calc R
N10 N 0.39151(11) 0.3181(2) 0.38404(9) 0.0340(5) Uani 1 1 d .
C12 C 0.63923(14) 0.5155(3) 0.09473(11) 0.0345(6) Uani 1 1 d .
C13 C 0.55805(14) 0.3429(3) 0.07914(11) 0.0368(7) Uani 1 1 d .
C16 C 0.38749(13) 0.2631(3) 0.47471(11) 0.0320(6) Uani 1 1 d .
C17 C 0.37998(13) 0.3196(3) 0.32203(11) 0.0331(6) Uani 1 1 d .
C18 C 0.44090(14) 0.4005(3) 0.42695(11) 0.0356(7) Uani 1 1 d .
C21 C 0.61257(14) 0.4822(3) 0.03353(12) 0.0347(6) Uani 1 1 d .
C22 C 0.35765(13) 0.2324(3) 0.41323(11) 0.0321(6) Uani 1 1 d .
C25 C 0.61318(14) 0.4240(3) 0.18450(11) 0.0378(7) Uani 1 1 d .
C27 C 0.31809(14) 0.3317(3) 0.27535(11) 0.0422(7) Uani 1 1 d .
H27A H 0.2752 0.3443 0.2799 0.051 Uiso 1 1 calc R
C29 C 0.30596(14) 0.1340(3) 0.39174(12) 0.0391(7) Uani 1 1 d .
H29A H 0.2857 0.1144 0.3506 0.047 Uiso 1 1 calc R
C31 C 0.31513(15) 0.0941(3) 0.49538(13) 0.0436(7) Uani 1 1 d .
H31A H 0.3006 0.0452 0.5226 0.052 Uiso 1 1 calc R
C32 C 0.63612(15) 0.5493(3) -0.00759(13) 0.0441(7) Uani 1 1 d .
H32A H 0.6185 0.5271 -0.0486 0.053 Uiso 1 1 calc R
C33 C 0.62711(14) 0.3131(3) 0.22200(11) 0.0404(6) Uani 1 1 d .
H33A H 0.6364 0.2251 0.2106 0.049 Uiso 1 1 calc R
C35 C 0.28516(15) 0.0649(3) 0.43416(13) 0.0430(7) Uani 1 1 d .
H35A H 0.2503 -0.0024 0.4211 0.052 Uiso 1 1 calc R
C38 C 0.71329(15) 0.6840(3) 0.07590(14) 0.0467(7) Uani 1 1 d .
H38A H 0.7475 0.7523 0.0896 0.056 Uiso 1 1 calc R
C39 C 0.61173(15) 0.4774(3) 0.28664(12) 0.0455(7) Uani 1 1 d .
C42 C 0.68964(14) 0.6171(3) 0.11717(12) 0.0414(7) Uani 1 1 d .
H42A H 0.7071 0.6399 0.1581 0.050 Uiso 1 1 calc R
C46 C 0.36665(15) 0.1953(3) 0.51688(12) 0.0406(7) Uani 1 1 d .
H46A H 0.3863 0.2164 0.5579 0.049 Uiso 1 1 calc R
C47 C 0.39350(17) 0.3060(3) 0.22224(12) 0.0468(8) Uani 1 1 d .
C50 C 0.62630(16) 0.3428(3) 0.27891(13) 0.0508(8) Uani 1 1 d .
H50A H 0.6350 0.2763 0.3092 0.061 Uiso 1 1 calc R
C53 C 0.68700(16) 0.6509(3) 0.01517(14) 0.0482(8) Uani 1 1 d .
H53A H 0.7037 0.6978 -0.0112 0.058 Uiso 1 1 calc R
C55 C 0.32684(16) 0.3230(3) 0.21891(12) 0.0497(8) Uani 1 1 d .
H55A H 0.2894 0.3285 0.1822 0.060 Uiso 1 1 calc R
C57 C 0.4223(2) 0.2909(4) 0.17202(14) 0.0700(11) Uani 1 1 d .
H57A H 0.3846 0.2973 0.1335 0.105 Uiso 1 1 calc R
H57B H 0.4449 0.2024 0.1754 0.105 Uiso 1 1 calc R
H57C H 0.4556 0.3635 0.1753 0.105 Uiso 1 1 calc R
S2 S 0.09460(4) 0.17875(8) 0.21701(3) 0.0502(2) Uani 1 1 d .
S3 S -0.04842(4) 0.45151(9) 0.30116(3) 0.0430(2) Uani 1 1 d .
O3 O -0.01924(10) 0.2651(2) 0.42126(8) 0.0446(5) Uani 1 1 d .
O2 O 0.01819(11) 0.4941(2) 0.08419(8) 0.0480(5) Uani 1 1 d .
N8 N -0.06287(12) 0.3862(2) 0.48542(9) 0.0390(6) Uani 1 1 d .
H8A H -0.0379 0.3506 0.5198 0.047 Uiso 1 1 calc R
N7 N -0.10726(11) 0.4322(2) 0.38763(9) 0.0352(5) Uani 1 1 d .
N5 N 0.10318(12) 0.3207(2) 0.11982(9) 0.0382(6) Uani 1 1 d .
N4 N 0.06361(12) 0.3702(2) 0.02244(9) 0.0388(6) Uani 1 1 d .
H4A H 0.0403 0.4071 -0.0120 0.047 Uiso 1 1 calc R
C15 C -0.05825(14) 0.3507(3) 0.43132(11) 0.0343(6) Uani 1 1 d .
C19 C -0.14196(14) 0.5177(3) 0.41604(11) 0.0327(6) Uani 1 1 d .
C20 C -0.11787(13) 0.4306(3) 0.32573(11) 0.0346(6) Uani 1 1 d .
C23 C 0.05699(14) 0.4058(3) 0.07575(11) 0.0374(7) Uani 1 1 d .
C24 C 0.13835(14) 0.2338(3) 0.09258(11) 0.0353(6) Uani 1 1 d .
C26 C -0.11361(14) 0.4878(3) 0.47748(12) 0.0355(6) Uani 1 1 d .
C28 C -0.17957(14) 0.4189(3) 0.27850(11) 0.0415(7) Uani 1 1 d .
H28A H -0.2228 0.4067 0.2825 0.050 Uiso 1 1 calc R
C30 C 0.12525(15) 0.4350(3) 0.21886(12) 0.0447(7) Uani 1 1 d .
H30A H 0.1349 0.5230 0.2077 0.054 Uiso 1 1 calc R
C34 C 0.11323(14) 0.2663(3) 0.03135(11) 0.0360(7) Uani 1 1 d .
C36 C 0.11067(14) 0.3246(3) 0.18123(12) 0.0378(6) Uani 1 1 d .
C37 C -0.19406(15) 0.6161(3) 0.39328(12) 0.0415(7) Uani 1 1 d .
H37A H -0.2134 0.6356 0.3521 0.050 Uiso 1 1 calc R
C40 C 0.10938(15) 0.2683(3) 0.28339(12) 0.0449(7) Uani 1 1 d .
C41 C -0.13628(15) 0.5557(3) 0.51859(12) 0.0423(7) Uani 1 1 d .
H41A H -0.1173 0.5357 0.5598 0.051 Uiso 1 1 calc R
C43 C -0.10266(16) 0.4451(3) 0.22650(12) 0.0451(7) Uani 1 1 d .
C44 C -0.18835(15) 0.6547(3) 0.49612(13) 0.0455(8) Uani 1 1 d .
H44A H -0.2048 0.7016 0.5227 0.055 Uiso 1 1 calc R
C45 C -0.21620(15) 0.6850(3) 0.43523(13) 0.0442(7) Uani 1 1 d .
H45A H -0.2506 0.7530 0.4217 0.053 Uiso 1 1 calc R
C48 C 0.13826(15) 0.2006(3) -0.00883(13) 0.0446(7) Uani 1 1 d .
H48A H 0.1219 0.2236 -0.0497 0.054 Uiso 1 1 calc R
C49 C 0.18866(14) 0.1329(3) 0.11603(12) 0.0419(7) Uani 1 1 d .
H49A H 0.2051 0.1103 0.1570 0.050 Uiso 1 1 calc R
C51 C 0.21384(15) 0.0659(3) 0.07538(14) 0.0485(8) Uani 1 1 d .
H51A H 0.2481 -0.0021 0.0897 0.058 Uiso 1 1 calc R
C52 C 0.12435(16) 0.4039(3) 0.27656(13) 0.0491(8) Uani 1 1 d .
H52A H 0.1331 0.4695 0.3072 0.059 Uiso 1 1 calc R
C54 C -0.16990(16) 0.4275(3) 0.22232(12) 0.0484(8) Uani 1 1 d .
H54A H -0.2069 0.4215 0.1854 0.058 Uiso 1 1 calc R
C56 C -0.0739(2) 0.4584(4) 0.17661(14) 0.0654(10) Uani 1 1 d .
H56A H -0.1115 0.4531 0.1381 0.098 Uiso 1 1 calc R
H56B H -0.0412 0.3846 0.1798 0.098 Uiso 1 1 calc R
H56C H -0.0505 0.5461 0.1800 0.098 Uiso 1 1 calc R
C58 C 0.18899(16) 0.0986(3) 0.01462(14) 0.0510(8) Uani 1 1 d .
H58A H 0.2065 0.0516 -0.0112 0.061 Uiso 1 1 calc R
C59 C 0.10396(17) 0.1976(4) 0.33751(12) 0.0603(9) Uani 1 1 d .
H59A H 0.1133 0.2631 0.3700 0.090 Uiso 1 1 calc R
H59B H 0.1375 0.1234 0.3497 0.090 Uiso 1 1 calc R
H59C H 0.0576 0.1606 0.3277 0.090 Uiso 1 1 calc R
C60 C 0.60674(18) 0.5469(4) 0.34102(13) 0.0659(10) Uani 1 1 d .
H60A H 0.6155 0.4804 0.3731 0.099 Uiso 1 1 calc R
H60B H 0.5607 0.5852 0.3313 0.099 Uiso 1 1 calc R
H60C H 0.6408 0.6200 0.3537 0.099 Uiso 1 1 calc R

loop_
_atom_site_aniso_label
_atom_site_aniso_U_11
_atom_site_aniso_U_22
_atom_site_aniso_U_33
_atom_site_aniso_U_23
_atom_site_aniso_U_13
_atom_site_aniso_U_12
S1 0.0753(6) 0.0385(5) 0.0417(4) -0.0038(3) 0.0175(4) 0.0026(4)
S4 0.0377(4) 0.0529(5) 0.0398(4) 0.0014(3) 0.0133(3) 0.0023(3)
O1 0.0468(13) 0.0555(14) 0.0377(11) -0.0082(9) 0.0115(9) -0.0198(11)
O4 0.0398(12) 0.0523(14) 0.0367(11) -0.0036(9) 0.0067(9) -0.0187(10)
N3 0.0386(14) 0.0385(14) 0.0295(11) -0.0042(10) 0.0073(10) -0.0063(11)
N1 0.0398(14) 0.0457(15) 0.0274(11) -0.0059(10) 0.0065(10) -0.0057(12)
N11 0.0338(13) 0.0401(14) 0.0281(11) -0.0060(10) 0.0036(9) -0.0073(11)
N10 0.0316(13) 0.0364(13) 0.0298(11) -0.0049(10) 0.0058(9) -0.0094(11)
C12 0.0320(15) 0.0299(16) 0.0373(15) -0.0010(11) 0.0076(11) 0.0047(12)
C13 0.0312(16) 0.0417(18) 0.0337(14) -0.0069(12) 0.0072(11) -0.0050(13)
C16 0.0261(14) 0.0334(16) 0.0324(13) 0.0004(11) 0.0056(10) 0.0018(12)
C17 0.0301(15) 0.0336(15) 0.0312(13) -0.0003(11) 0.0057(11) -0.0016(12)
C18 0.0306(16) 0.0399(18) 0.0307(14) -0.0037(12) 0.0040(11) -0.0003(13)
C21 0.0293(15) 0.0324(16) 0.0387(15) 0.0004(11) 0.0076(11) 0.0044(12)
C22 0.0270(14) 0.0343(16) 0.0336(13) -0.0004(11) 0.0091(11) 0.0017(12)
C25 0.0345(16) 0.0413(17) 0.0323(14) -0.0063(12) 0.0056(11) -0.0049(13)
C27 0.0294(15) 0.0499(18) 0.0374(15) -0.0002(13) -0.0001(11) -0.0044(13)
C29 0.0342(16) 0.0413(18) 0.0374(15) -0.0065(12) 0.0074(12) -0.0049(13)
C31 0.0451(19) 0.0404(18) 0.0493(17) 0.0074(14) 0.0218(14) 0.0039(15)
C32 0.0438(18) 0.0486(19) 0.0393(16) 0.0034(14) 0.0142(13) 0.0022(15)
C33 0.0455(17) 0.0324(16) 0.0366(15) 0.0023(12) 0.0065(12) -0.0017(13)
C35 0.0359(17) 0.0400(18) 0.0521(18) -0.0031(14) 0.0147(13) -0.0074(14)
C38 0.0383(18) 0.0377(18) 0.0616(19) 0.0007(15) 0.0148(14) -0.0008(15)
C39 0.0417(17) 0.058(2) 0.0330(15) -0.0075(13) 0.0092(12) -0.0131(15)
C42 0.0355(17) 0.0382(18) 0.0429(16) -0.0051(13) 0.0048(13) -0.0015(13)
C46 0.0440(18) 0.0425(18) 0.0340(14) 0.0013(13) 0.0124(12) 0.0021(15)
C47 0.067(2) 0.0388(18) 0.0340(15) -0.0003(13) 0.0175(14) -0.0049(16)
C50 0.053(2) 0.049(2) 0.0424(17) 0.0071(14) 0.0069(14) -0.0057(16)
C53 0.0440(19) 0.0439(19) 0.0581(19) 0.0042(15) 0.0202(15) -0.0002(15)
C55 0.0481(19) 0.053(2) 0.0331(15) 0.0003(13) -0.0036(13) -0.0100(16)
C57 0.103(3) 0.069(2) 0.0464(19) -0.0012(17) 0.036(2) -0.003(2)
S2 0.0739(6) 0.0356(4) 0.0378(4) 0.0007(3) 0.0158(4) -0.0023(4)
S3 0.0349(4) 0.0548(5) 0.0370(4) -0.0017(3) 0.0101(3) -0.0013(3)
O3 0.0390(12) 0.0510(13) 0.0393(11) 0.0072(9) 0.0085(9) 0.0174(10)
O2 0.0447(13) 0.0549(15) 0.0416(12) 0.0079(9) 0.0120(9) 0.0165(11)
N8 0.0357(14) 0.0446(15) 0.0299(12) 0.0062(10) 0.0037(10) 0.0082(11)
N7 0.0304(13) 0.0370(14) 0.0344(12) 0.0030(10) 0.0070(9) 0.0044(11)
N5 0.0378(14) 0.0394(14) 0.0339(12) 0.0093(10) 0.0088(10) 0.0087(11)
N4 0.0346(14) 0.0433(15) 0.0339(12) 0.0078(10) 0.0065(10) 0.0060(11)
C15 0.0281(15) 0.0362(17) 0.0336(14) 0.0041(11) 0.0051(11) 0.0008(13)
C19 0.0313(15) 0.0301(16) 0.0353(14) -0.0012(11) 0.0104(11) -0.0038(12)
C20 0.0309(15) 0.0348(16) 0.0314(14) 0.0003(11) 0.0030(11) 0.0037(12)
C23 0.0332(16) 0.0426(18) 0.0323(14) 0.0043(12) 0.0068(12) -0.0008(14)
C24 0.0292(15) 0.0329(17) 0.0412(15) -0.0019(12) 0.0096(11) -0.0049(12)
C26 0.0277(15) 0.0359(17) 0.0400(15) -0.0013(12) 0.0086(11) -0.0058(13)
C28 0.0305(15) 0.0459(18) 0.0390(15) 0.0028(13) 0.0014(11) 0.0050(13)
C30 0.0470(18) 0.0340(16) 0.0476(17) -0.0002(13) 0.0103(13) 0.0009(14)
C34 0.0264(15) 0.0373(18) 0.0393(15) -0.0003(12) 0.0058(11) -0.0042(13)
C36 0.0330(15) 0.0357(16) 0.0410(15) 0.0053(12) 0.0089(12) 0.0025(13)
C37 0.0358(17) 0.0424(19) 0.0423(16) 0.0036(13) 0.0093(13) 0.0031(13)
C40 0.0448(18) 0.051(2) 0.0332(15) 0.0021(13) 0.0070(12) 0.0106(15)
C41 0.0402(17) 0.0497(19) 0.0351(15) -0.0033(13) 0.0111(12) -0.0031(15)
C43 0.052(2) 0.0431(18) 0.0366(15) 0.0013(13) 0.0121(13) 0.0081(15)
C44 0.0427(19) 0.0455(19) 0.0507(18) -0.0070(14) 0.0196(14) 0.0001(15)
C45 0.0351(17) 0.0413(18) 0.0565(18) -0.0011(14) 0.0169(14) 0.0043(14)
C48 0.0439(18) 0.0468(19) 0.0401(16) -0.0008(14) 0.0113(13) -0.0021(15)
C49 0.0340(17) 0.0407(18) 0.0438(16) 0.0043(13) 0.0055(13) 0.0022(13)
C51 0.0359(17) 0.0419(19) 0.063(2) -0.0042(15) 0.0120(14) 0.0057(15)
C52 0.051(2) 0.0436(19) 0.0427(16) -0.0106(14) 0.0052(14) 0.0027(15)
C54 0.0468(19) 0.0458(19) 0.0381(16) -0.0002(13) -0.0021(13) 0.0103(15)
C56 0.087(3) 0.069(2) 0.0439(18) -0.0017(17) 0.0284(18) 0.001(2)
C58 0.046(2) 0.051(2) 0.0545(19) -0.0100(15) 0.0160(15) -0.0014(16)
C59 0.067(2) 0.070(2) 0.0388(17) 0.0077(16) 0.0129(15) 0.0120(19)
C60 0.072(2) 0.081(3) 0.0426(18) -0.0158(17) 0.0182(17) -0.018(2)

loop_
_atom_type_symbol
_atom_type_description
_atom_type_scat_dispersion_real
_atom_type_scat_dispersion_imag
_atom_type_scat_source
C C 0.0033 0.0016 'International Tables Vol C Tables 4.2.6.8 and 6.1.1.4'
H H 0.0000 0.0000 'International Tables Vol C Tables 4.2.6.8 and 6.1.1.4'
N N 0.0061 0.0033 'International Tables Vol C Tables 4.2.6.8 and 6.1.1.4'
O O 0.0106 0.0060 'International Tables Vol C Tables 4.2.6.8 and 6.1.1.4'
S S 0.1246 0.1234 'International Tables Vol C Tables 4.2.6.8 and 6.1.1.4'

loop_
_geom_angle_atom_site_label_1
_geom_angle_atom_site_label_2
_geom_angle_atom_site_label_3
_geom_angle
C39 S1 C25 92.00(14)
C47 S4 C17 91.68(14)
C13 N3 C25 123.0(2)
C13 N3 C12 109.1(2)
C25 N3 C12 127.9(2)
C13 N1 C21 110.5(2)
C13 N1 H1A 124.8
C21 N1 H1A 124.8
C18 N11 C16 110.5(2)
C18 N11 H11A 124.8
C16 N11 H11A 124.8
C18 N10 C17 124.2(2)
C18 N10 C22 109.4(2)
C17 N10 C22 126.4(2)
C42 C12 C21 121.5(2)
C42 C12 N3 132.2(2)
C21 C12 N3 106.3(2)
O1 C13 N1 128.0(2)
O1 C13 N3 125.7(2)
N1 C13 N3 106.3(2)
C46 C16 N11 131.0(2)
C46 C16 C22 121.4(2)
N11 C16 C22 107.6(2)
C27 C17 N10 127.7(2)
C27 C17 S4 111.6(2)
N10 C17 S4 120.59(19)
O4 C18 N11 128.0(2)
O4 C18 N10 125.7(2)
N11 C18 N10 106.3(2)
N1 C21 C12 107.9(2)
N1 C21 C32 131.0(2)
C12 C21 C32 121.1(3)
C29 C22 C16 121.5(2)
C29 C22 N10 132.2(2)
C16 C22 N10 106.2(2)
C33 C25 N3 128.2(3)
C33 C25 S1 110.3(2)
N3 C25 S1 121.3(2)
C17 C27 C55 111.5(3)
C17 C27 H27A 124.2
C55 C27 H27A 124.2
C22 C29 C35 117.2(3)
C22 C29 H29A 121.4
C35 C29 H29A 121.4
C35 C31 C46 121.2(3)
C35 C31 H31A 119.4
C46 C31 H31A 119.4
C53 C32 C21 117.2(3)
C53 C32 H32A 121.4
C21 C32 H32A 121.4
C25 C33 C50 113.7(3)
C25 C33 H33A 123.1
C50 C33 H33A 123.1
C31 C35 C29 121.5(3)
C31 C35 H35A 119.3
C29 C35 H35A 119.3
C53 C38 C42 121.3(3)
C53 C38 H38A 119.3
C42 C38 H38A 119.3
C50 C39 C60 129.3(3)
C50 C39 S1 109.8(2)
C60 C39 S1 120.8(3)
C12 C42 C38 117.2(3)
C12 C42 H42A 121.4
C38 C42 H42A 121.4
C16 C46 C31 117.2(3)
C16 C46 H46A 121.4
C31 C46 H46A 121.4
C55 C47 C57 129.7(3)
C55 C47 S4 110.2(2)
C57 C47 S4 120.1(3)
C39 C50 C33 114.1(3)
C39 C50 H50A 122.9
C33 C50 H50A 122.9
C38 C53 C32 121.6(3)
C38 C53 H53A 119.2
C32 C53 H53A 119.2
C47 C55 C27 114.9(3)
C47 C55 H55A 122.5
C27 C55 H55A 122.5
C47 C57 H57A 109.5
C47 C57 H57B 109.5
H57A C57 H57B 109.5
C47 C57 H57C 109.5
H57A C57 H57C 109.5
H57B C57 H57C 109.5
C40 S2 C36 92.12(15)
C43 S3 C20 92.08(14)
C15 N8 C26 110.5(2)
C15 N8 H8A 124.7
C26 N8 H8A 124.7
C15 N7 C20 124.7(2)
C15 N7 C19 109.1(2)
C20 N7 C19 126.2(2)
C23 N5 C24 109.2(2)
C23 N5 C36 123.3(2)
C24 N5 C36 127.4(2)
C23 N4 C34 110.6(2)
C23 N4 H4A 124.7
C34 N4 H4A 124.7
O3 C15 N8 128.3(2)
O3 C15 N7 125.3(2)
N8 C15 N7 106.4(2)
C37 C19 C26 121.6(2)
C37 C19 N7 131.8(2)
C26 C19 N7 106.6(2)
C28 C20 N7 127.6(2)
C28 C20 S3 111.5(2)
N7 C20 S3 120.83(19)
O2 C23 N4 127.7(3)
O2 C23 N5 126.2(2)
N4 C23 N5 106.2(2)
C49 C24 C34 121.5(3)
C49 C24 N5 131.9(2)
C34 C24 N5 106.7(2)
C41 C26 C19 121.2(3)
C41 C26 N8 131.4(3)
C19 C26 N8 107.4(2)
C20 C28 C54 111.5(3)
C20 C28 H28A 124.3
C54 C28 H28A 124.3
C36 C30 C52 113.3(3)
C36 C30 H30A 123.3
C52 C30 H30A 123.3
C48 C34 N4 131.1(2)
C48 C34 C24 121.6(3)
N4 C34 C24 107.3(2)
C30 C36 N5 128.3(3)
C30 C36 S2 110.7(2)
N5 C36 S2 120.9(2)
C19 C37 C45 116.8(3)
C19 C37 H37A 121.6
C45 C37 H37A 121.6
C52 C40 C59 129.0(3)
C52 C40 S2 110.2(2)
C59 C40 S2 120.8(2)
C26 C41 C44 117.5(3)
C26 C41 H41A 121.2
C44 C41 H41A 121.2
C54 C43 C56 128.9(3)
C54 C43 S3 110.1(2)
C56 C43 S3 121.0(2)
C45 C44 C41 121.3(3)
C45 C44 H44A 119.4
C41 C44 H44A 119.4
C44 C45 C37 121.6(3)
C44 C45 H45A 119.2
C37 C45 H45A 119.2
C34 C48 C58 117.1(3)
C34 C48 H48A 121.4
C58 C48 H48A 121.4
C24 C49 C51 117.0(3)
C24 C49 H49A 121.5
C51 C49 H49A 121.5
C58 C51 C49 121.5(3)
C58 C51 H51A 119.3
C49 C51 H51A 119.3
C40 C52 C30 113.7(3)
C40 C52 H52A 123.2
C30 C52 H52A 123.2
C43 C54 C28 114.8(3)
C43 C54 H54A 122.6
C28 C54 H54A 122.6
C43 C56 H56A 109.5
C43 C56 H56B 109.5
H56A C56 H56B 109.5
C43 C56 H56C 109.5
H56A C56 H56C 109.5
H56B C56 H56C 109.5
C51 C58 C48 121.3(3)
C51 C58 H58A 119.3
C48 C58 H58A 119.3
C40 C59 H59A 109.5
C40 C59 H59B 109.5
H59A C59 H59B 109.5
C40 C59 H59C 109.5
H59A C59 H59C 109.5
H59B C59 H59C 109.5
C39 C60 H60A 109.5
C39 C60 H60B 109.5
H60A C60 H60B 109.5
C39 C60 H60C 109.5
H60A C60 H60C 109.5
H60B C60 H60C 109.5

loop_
_geom_bond_atom_site_label_1
_geom_bond_atom_site_label_2
_geom_bond_distance
S1 C39 1.724(3)
S1 C25 1.725(3)
S4 C47 1.722(3)
S4 C17 1.730(3)
O1 C13 1.227(3)
O4 C18 1.227(3)
N3 C13 1.398(3)
N3 C25 1.406(3)
N3 C12 1.407(3)
N1 C13 1.361(3)
N1 C21 1.382(3)
N1 H1A 0.8600
N11 C18 1.362(3)
N11 C16 1.390(3)
N11 H11A 0.8600
N10 C18 1.395(3)
N10 C17 1.400(3)
N10 C22 1.408(3)
C12 C42 1.382(4)
C12 C21 1.389(3)
C16 C46 1.382(3)
C16 C22 1.392(3)
C17 C27 1.353(3)
C21 C32 1.391(4)
C22 C29 1.375(4)
C25 C33 1.352(4)
C27 C55 1.412(4)
C27 H27A 0.9300
C29 C35 1.392(4)
C29 H29A 0.9300
C31 C35 1.383(4)
C31 C46 1.391(4)
C31 H31A 0.9300
C32 C53 1.389(4)
C32 H32A 0.9300
C33 C50 1.382(4)
C33 H33A 0.9300
C35 H35A 0.9300
C38 C53 1.378(4)
C38 C42 1.394(4)
C38 H38A 0.9300
C39 C50 1.358(4)
C39 C60 1.486(4)
C42 H42A 0.9300
C46 H46A 0.9300
C47 C55 1.348(4)
C47 C57 1.511(4)
C50 H50A 0.9300
C53 H53A 0.9300
C55 H55A 0.9300
C57 H57A 0.9600
C57 H57B 0.9600
C57 H57C 0.9600
S2 C40 1.721(3)
S2 C36 1.732(3)
S3 C43 1.716(3)
S3 C20 1.729(3)
O3 C15 1.229(3)
O2 C23 1.228(3)
N8 C15 1.360(3)
N8 C26 1.390(3)
N8 H8A 0.8600
N7 C15 1.394(3)
N7 C20 1.401(3)
N7 C19 1.406(3)
N5 C23 1.394(3)
N5 C24 1.402(3)
N5 C36 1.406(3)
N4 C23 1.360(3)
N4 C34 1.387(3)
N4 H4A 0.8600
C19 C37 1.383(4)
C19 C26 1.388(4)
C20 C28 1.357(3)
C24 C49 1.379(4)
C24 C34 1.387(4)
C26 C41 1.384(4)
C28 C54 1.415(4)
C28 H28A 0.9300
C30 C36 1.350(4)
C30 C52 1.404(4)
C30 H30A 0.9300
C34 C48 1.384(4)
C37 C45 1.398(4)
C37 H37A 0.9300
C40 C52 1.365(4)
C40 C59 1.489(4)
C41 C44 1.386(4)
C41 H41A 0.9300
C43 C54 1.354(4)
C43 C56 1.502(4)
C44 C45 1.377(4)
C44 H44A 0.9300
C45 H45A 0.9300
C48 C58 1.392(4)
C48 H48A 0.9300
C49 C51 1.401(4)
C49 H49A 0.9300
C51 C58 1.378(4)
C51 H51A 0.9300
C52 H52A 0.9300
C54 H54A 0.9300
C56 H56A 0.9600
C56 H56B 0.9600
C56 H56C 0.9600
C58 H58A 0.9300
C59 H59A 0.9600
C59 H59B 0.9600
C59 H59C 0.9600
C60 H60A 0.9600
C60 H60B 0.9600
C60 H60C 0.9600
